data_1531392
loop_
_publ_author_name
'Hellmann, A.'
'Mewis, A.'

_publ_section_title
;
 Neue Erdalkalimetall-Phosphide und -Arsenide des Cobalts
;
_journal_name_full 'Zeitschrift fuer Anorganische und Allgemeine Chemie'
_journal_page_first 1357
_journal_page_last 1364
_journal_volume 627
_journal_year 2001
_chemical_formula_sum 'Co12 Mg2 P7'
_chemical_name_systematic 'Mg2 Co12 P7'
_space_group_IT_number 174
_symmetry_space_group_name_Hall 'P -6'
_symmetry_space_group_name_H-M 'P -6'
_cell_angle_alpha 90
_cell_angle_beta 90
_cell_angle_gamma 120
_cell_formula_units_Z 1
_cell_length_a 9.012
_cell_length_b 9.012
_cell_length_c 3.504
_cell_volume 246.455
_citation_journal_id_ASTM ZAACAB
_cod_data_source_file Hellmann_ZAACAB_2001_4.cif
_cod_data_source_block Co12Mg2P7
_cod_original_cell_volume 246.4547
_cod_database_code 1531392

loop_
_symmetry_equiv_pos_as_xyz
x,y,z
-x+y,-x,-z
-y,x-y,z
x,y,-z
-x+y,-x,z
-y,x-y,-z

loop_
_atom_site_label
_atom_site_type_symbol
_atom_site_fract_x
_atom_site_fract_y
_atom_site_fract_z
_atom_site_occupancy
_atom_site_U_iso_or_equiv
Co3 Co 0.3832 0.4404 0.5 1 0.0
Mg2 Mg 0.6667 0.3333 0.5 1 0.0
P1 P 0.4104 0.292 0 1 0.0
Co2 Co 0.155 0.2739 0 1 0.0
P2 P 0.1178 0.4085 0.5 1 0.0
Mg1 Mg 0.3333 0.6667 0 1 0.0
P3 P 0 0 0 1 0.0
Co4 Co 0.2344 0.1022 0.5 1 0.0
Co1 Co 0.4389 0.0631 0 1 0.0
